data_4067377
loop_
_publ_author_name
'Gallagher, Michelle'
'Wieder, Noah L.'
'Dioumaev, Vladimir K.'
'Carroll, Patrick J.'
'Berry, Donald H.'

_publ_section_title
;
 Low-Valent Ruthenium Complexes of the Non-innocent 2,6-Bis(imino)pyridine
 Ligand
;
_journal_issue 3
_journal_name_full Organometallics
_journal_page_first 591
_journal_paper_doi 10.1021/om9009075
_journal_volume 29
_journal_year 2010
_chemical_formula_sum 'C28 H36 Cl2 N3 P Ru'
_chemical_formula_weight 617.54
_space_group_IT_number 29
_symmetry_cell_setting orthorhombic
_symmetry_Int_Tables_number 29
_symmetry_space_group_name_Hall 'P 2c -2ac'
_symmetry_space_group_name_H-M 'P c a 21'
_atom_sites_solution_hydrogens geom
_atom_sites_solution_primary direct
_audit_creation_method SHELXL-97
_cell_angle_alpha 90.00
_cell_angle_beta 90.00
_cell_angle_gamma 90.00
_cell_formula_units_Z 4
_cell_length_a 19.005(2)
_cell_length_b 9.9701(11)
_cell_length_c 14.6711(17)
_cell_measurement_temperature 143(1)
_cell_volume 2779.9(5)
_computing_data_collection 'CrystalClear (Rigaku, 1999)'
_computing_data_reduction 'CrystalClear (Rigaku, 1999)'
_computing_structure_refinement 'SHELXL-97 (Sheldrick, 1997)'
_computing_structure_solution 'SIR97 (Altomare, 1999)'
_diffrn_ambient_temperature 143(1)
_diffrn_measured_fraction_theta_full 0.971
_diffrn_measured_fraction_theta_max 0.971
_diffrn_measurement_device 'CCD Area Detector'
_diffrn_measurement_device_type 'Rigaku Mercury'
_diffrn_measurement_method 'phi and omega rotations'
_diffrn_radiation_monochromator graphite
_diffrn_radiation_source 'rotating anode'
_diffrn_radiation_type MoK\a
_diffrn_radiation_wavelength 0.71073
_diffrn_reflns_av_R_equivalents 0.0256
_diffrn_reflns_av_sigmaI/netI 0.0405
_diffrn_reflns_limit_h_max 24
_diffrn_reflns_limit_h_min -23
_diffrn_reflns_limit_k_max 8
_diffrn_reflns_limit_k_min -12
_diffrn_reflns_limit_l_max 18
_diffrn_reflns_limit_l_min -13
_diffrn_reflns_number 14774
_diffrn_reflns_theta_full 27.48
_diffrn_reflns_theta_max 27.48
_diffrn_reflns_theta_min 2.55
_exptl_absorpt_coefficient_mu 0.836
_exptl_absorpt_correction_T_max 1.0000
_exptl_absorpt_correction_T_min 0.8131
_exptl_absorpt_correction_type multi-scan
_exptl_absorpt_process_details
;  Shape and scale corrections using equivalent reflections.
   Shape function based on spherical harmonics.
   Highest even and odd order for spherical harmonics:  4  and  3
   Laue group:  mmm
   Friedel opposites are equivalent.
;
_exptl_crystal_density_diffrn 1.475
_exptl_crystal_density_method 'not measured'
_exptl_crystal_F_000 1272
_exptl_crystal_size_max 0.36
_exptl_crystal_size_mid 0.06
_exptl_crystal_size_min 0.02
_refine_diff_density_max 0.760
_refine_diff_density_min -0.388
_refine_diff_density_rms 0.074
_refine_ls_abs_structure_details 'Flack (1983), 1185 Friedel pairs'
_refine_ls_abs_structure_Flack -0.01(3)
_refine_ls_extinction_method none
_refine_ls_goodness_of_fit_ref 1.084
_refine_ls_hydrogen_treatment constr
_refine_ls_matrix_type full
_refine_ls_number_parameters 325
_refine_ls_number_reflns 5603
_refine_ls_number_restraints 1
_refine_ls_restrained_S_all 1.083
_refine_ls_R_factor_all 0.0393
_refine_ls_R_factor_gt 0.0328
_refine_ls_shift/su_max 0.009
_refine_ls_shift/su_mean 0.000
_refine_ls_structure_factor_coef Fsqd
_refine_ls_weighting_details 'calc w=1/[\s^2^(Fo^2^)+(0.0186P)^2^+1.6545P] where P=(Fo^2^+2Fc^2^)/3'
_refine_ls_weighting_scheme calc
_refine_ls_wR_factor_gt 0.0581
_refine_ls_wR_factor_ref 0.0608
_reflns_number_gt 5079
_reflns_number_total 5603
_reflns_threshold_expression >2sigma(I)
_cod_data_source_file om9009075_si_002.cif
_cod_data_source_block UP5034
_cod_original_cell_volume 2780.0(6)
_cod_original_sg_symbol_H-M 'P c a 21   '
_cod_database_code 4067377

loop_
_symmetry_equiv_pos_as_xyz
'x, y, z'
'-x+1/2, y, z+1/2'
'x+1/2, -y, z'
'-x, -y, z+1/2'

loop_
_atom_site_label
_atom_site_type_symbol
_atom_site_fract_x
_atom_site_fract_y
_atom_site_fract_z
_atom_site_U_iso_or_equiv
_atom_site_adp_type
_atom_site_occupancy
_atom_site_symmetry_multiplicity
_atom_site_calc_flag
_atom_site_refinement_flags
Ru1 Ru 0.602934(12) 0.27808(2) 0.31474(2) 0.01918(6) Uani 1 1 d .
Cl1 Cl 0.63928(5) 0.15271(11) 0.44537(6) 0.0374(2) Uani 1 1 d .
Cl2 Cl 0.57164(5) 0.40511(10) 0.18169(6) 0.0370(2) Uani 1 1 d .
P1 P 0.53062(5) 0.39991(10) 0.41561(7) 0.0289(2) Uani 1 1 d .
N1 N 0.53605(15) 0.1199(3) 0.27305(19) 0.0231(6) Uani 1 1 d .
N2 N 0.66329(15) 0.1753(3) 0.23077(18) 0.0221(6) Uani 1 1 d .
N3 N 0.69868(13) 0.3872(2) 0.3197(2) 0.0211(5) Uani 1 1 d .
C1 C 0.56441(19) 0.0378(3) 0.2133(2) 0.0256(8) Uani 1 1 d .
C2 C 0.63708(19) 0.0669(4) 0.1878(2) 0.0246(8) Uani 1 1 d .
C3 C 0.6782(2) -0.0031(4) 0.1255(2) 0.0279(8) Uani 1 1 d .
H3 H 0.6604 -0.0784 0.0961 0.037 Uiso 1 1 calc R
C4 C 0.7461(2) 0.0404(4) 0.1077(2) 0.0310(9) Uani 1 1 d .
H4 H 0.7746 -0.0073 0.0677 0.041 Uiso 1 1 calc R
C5 C 0.77130(19) 0.1551(4) 0.1497(2) 0.0280(8) Uani 1 1 d .
H5 H 0.8162 0.1869 0.1366 0.037 Uiso 1 1 calc R
C6 C 0.72902(18) 0.2218(4) 0.2114(2) 0.0240(7) Uani 1 1 d .
C7 C 0.74649(18) 0.3444(3) 0.2624(2) 0.0249(8) Uani 1 1 d .
C8 C 0.46492(17) 0.0872(3) 0.3036(3) 0.0261(8) Uani 1 1 d .
C9 C 0.4561(2) -0.0076(4) 0.3731(2) 0.0317(9) Uani 1 1 d .
C10 C 0.3885(2) -0.0350(4) 0.4025(3) 0.0410(10) Uani 1 1 d .
H10 H 0.3816 -0.0965 0.4492 0.055 Uiso 1 1 calc R
C11 C 0.3314(2) 0.0270(5) 0.3639(3) 0.0492(12) Uani 1 1 d .
H11 H 0.2863 0.0084 0.3851 0.065 Uiso 1 1 calc R
C12 C 0.3408(2) 0.1159(4) 0.2942(3) 0.0464(13) Uani 1 1 d .
H12 H 0.3015 0.1565 0.2682 0.062 Uiso 1 1 calc R
C13 C 0.4073(2) 0.1479(4) 0.2608(3) 0.0326(9) Uani 1 1 d .
C14 C 0.5166(2) -0.0849(5) 0.4148(3) 0.0482(12) Uani 1 1 d .
H14a H 0.4991 -0.1429 0.4619 0.072 Uiso 1 1 calc R
H14b H 0.5500 -0.0232 0.4404 0.072 Uiso 1 1 calc R
H14c H 0.5392 -0.1378 0.3685 0.072 Uiso 1 1 calc R
C15 C 0.4160(2) 0.2401(5) 0.1810(3) 0.0475(11) Uani 1 1 d .
H15a H 0.4479 0.3111 0.1968 0.071 Uiso 1 1 calc R
H15b H 0.3711 0.2775 0.1649 0.071 Uiso 1 1 calc R
H15c H 0.4345 0.1908 0.1302 0.071 Uiso 1 1 calc R
C16 C 0.5264(2) -0.0759(4) 0.1698(3) 0.0382(10) Uani 1 1 d .
H16A H 0.4844 -0.0950 0.2036 0.057 Uiso 1 1 calc R
H16B H 0.5562 -0.1537 0.1693 0.057 Uiso 1 1 calc R
H16C H 0.5143 -0.0523 0.1083 0.057 Uiso 1 1 calc R
C17 C 0.8161(2) 0.4097(4) 0.2454(3) 0.0347(9) Uani 1 1 d .
H17a H 0.8217 0.4844 0.2859 0.052 Uiso 1 1 calc R
H17b H 0.8181 0.4405 0.1834 0.052 Uiso 1 1 calc R
H17c H 0.8531 0.3459 0.2558 0.052 Uiso 1 1 calc R
C18 C 0.71803(18) 0.4943(4) 0.3819(2) 0.0244(8) Uani 1 1 d .
C19 C 0.75988(18) 0.4624(3) 0.4579(2) 0.0247(8) Uani 1 1 d .
C20 C 0.7703(2) 0.5596(4) 0.5238(2) 0.0332(9) Uani 1 1 d .
H20 H 0.7968 0.5395 0.5753 0.044 Uiso 1 1 calc R
C21 C 0.7419(2) 0.6861(4) 0.5138(3) 0.0376(10) Uani 1 1 d .
H21 H 0.7471 0.7490 0.5601 0.050 Uiso 1 1 calc R
C22 C 0.7059(2) 0.7196(4) 0.4359(3) 0.0353(9) Uani 1 1 d .
H22 H 0.6890 0.8065 0.4288 0.047 Uiso 1 1 calc R
C23 C 0.69430(19) 0.6257(4) 0.3672(2) 0.0280(8) Uani 1 1 d .
C24 C 0.7963(2) 0.3287(4) 0.4677(2) 0.0301(9) Uani 1 1 d .
H24a H 0.8166 0.3219 0.5274 0.045 Uiso 1 1 calc R
H24b H 0.8328 0.3214 0.4226 0.045 Uiso 1 1 calc R
H24c H 0.7628 0.2578 0.4592 0.045 Uiso 1 1 calc R
C25 C 0.6618(2) 0.6672(4) 0.2787(3) 0.0396(10) Uani 1 1 d .
H25a H 0.6467 0.7589 0.2827 0.059 Uiso 1 1 calc R
H25b H 0.6220 0.6109 0.2658 0.059 Uiso 1 1 calc R
H25c H 0.6958 0.6584 0.2307 0.059 Uiso 1 1 calc R
C26 C 0.5722(3) 0.4620(6) 0.5183(3) 0.0772(19) Uani 1 1 d .
H26a H 0.6123 0.5155 0.5023 0.116 Uiso 1 1 calc R
H26b H 0.5871 0.3877 0.5552 0.116 Uiso 1 1 calc R
H26c H 0.5393 0.5157 0.5519 0.116 Uiso 1 1 calc R
C27 C 0.4892(3) 0.5490(5) 0.3723(4) 0.0804(19) Uani 1 1 d .
H27a H 0.4647 0.5283 0.3168 0.121 Uiso 1 1 calc R
H27b H 0.5243 0.6159 0.3605 0.121 Uiso 1 1 calc R
H27c H 0.4563 0.5825 0.4166 0.121 Uiso 1 1 calc R
C28 C 0.4555(2) 0.3143(4) 0.4659(3) 0.0472(12) Uani 1 1 d .
H28a H 0.4358 0.3692 0.5133 0.071 Uiso 1 1 calc R
H28b H 0.4706 0.2303 0.4913 0.071 Uiso 1 1 calc R
H28c H 0.4207 0.2984 0.4199 0.071 Uiso 1 1 calc R

loop_
_atom_site_aniso_label
_atom_site_aniso_U_11
_atom_site_aniso_U_22
_atom_site_aniso_U_33
_atom_site_aniso_U_23
_atom_site_aniso_U_13
_atom_site_aniso_U_12
Ru1 0.01787(11) 0.02169(11) 0.01799(12) -0.00171(15) -0.00054(13) 0.00271(11)
Cl1 0.0359(6) 0.0469(6) 0.0295(5) 0.0133(5) -0.0111(4) -0.0079(5)
Cl2 0.0381(6) 0.0389(6) 0.0341(5) 0.0103(4) -0.0118(4) -0.0011(4)
P1 0.0210(5) 0.0304(5) 0.0352(6) -0.0101(4) 0.0031(4) 0.0013(4)
N1 0.0210(16) 0.0230(16) 0.0252(15) -0.0019(12) -0.0028(12) 0.0014(13)
N2 0.0262(17) 0.0232(15) 0.0169(15) -0.0008(12) 0.0008(12) 0.0057(13)
N3 0.0232(13) 0.0207(13) 0.0196(14) -0.0038(15) -0.0041(15) 0.0027(10)
C1 0.030(2) 0.0221(19) 0.025(2) -0.0019(14) -0.0031(15) 0.0025(16)
C2 0.029(2) 0.0253(19) 0.0196(18) -0.0028(15) -0.0008(15) 0.0044(16)
C3 0.036(2) 0.025(2) 0.022(2) -0.0028(14) 0.0010(15) 0.0036(17)
C4 0.040(2) 0.029(2) 0.0245(19) 0.0001(15) 0.0085(16) 0.0110(18)
C5 0.026(2) 0.032(2) 0.0251(19) 0.0006(16) 0.0083(14) 0.0040(17)
C6 0.0217(18) 0.0310(19) 0.0193(19) 0.0046(14) -0.0003(13) 0.0059(16)
C7 0.022(2) 0.028(2) 0.0248(19) 0.0042(15) 0.0006(15) 0.0018(15)
C8 0.0220(17) 0.0270(17) 0.029(2) -0.0119(17) 0.0033(17) -0.0033(13)
C9 0.036(2) 0.029(2) 0.031(2) -0.0092(16) 0.0045(17) -0.0079(17)
C10 0.048(3) 0.036(2) 0.039(2) -0.0099(19) 0.008(2) -0.015(2)
C11 0.031(2) 0.053(3) 0.064(3) -0.024(2) 0.017(2) -0.014(2)
C12 0.026(2) 0.049(3) 0.064(4) -0.015(2) -0.0013(19) 0.000(2)
C13 0.028(2) 0.034(2) 0.037(2) -0.0084(17) -0.0032(16) -0.0020(17)
C14 0.059(3) 0.037(3) 0.049(3) 0.011(2) -0.003(2) -0.008(2)
C15 0.028(2) 0.068(3) 0.047(3) 0.005(2) -0.017(2) 0.002(2)
C16 0.037(2) 0.036(2) 0.041(2) -0.0175(19) -0.008(2) 0.0010(19)
C17 0.028(2) 0.042(2) 0.034(2) 0.0002(17) 0.0093(16) -0.0047(18)
C18 0.0222(18) 0.027(2) 0.024(2) -0.0036(14) 0.0039(14) -0.0026(15)
C19 0.0205(19) 0.031(2) 0.023(2) -0.0013(14) 0.0024(14) -0.0031(15)
C20 0.031(2) 0.037(2) 0.031(2) -0.0059(16) 0.0021(17) -0.0086(18)
C21 0.032(2) 0.040(2) 0.041(2) -0.0141(18) 0.0061(18) -0.0091(19)
C22 0.032(2) 0.0211(19) 0.053(3) -0.0067(18) 0.0089(19) -0.0022(17)
C23 0.024(2) 0.025(2) 0.035(2) 0.0001(16) 0.0036(16) -0.0045(16)
C24 0.029(2) 0.036(2) 0.025(2) 0.0032(16) -0.0039(15) 0.0008(17)
C25 0.042(3) 0.030(2) 0.047(3) 0.0088(17) 0.0012(19) 0.001(2)
C26 0.038(3) 0.130(5) 0.063(3) -0.066(3) 0.017(2) -0.010(3)
C27 0.076(4) 0.047(3) 0.118(5) 0.012(3) 0.050(4) 0.026(3)
C28 0.042(3) 0.051(3) 0.049(3) -0.015(2) 0.021(2) -0.011(2)

loop_
_atom_type_symbol
_atom_type_description
_atom_type_scat_dispersion_real
_atom_type_scat_dispersion_imag
_atom_type_scat_source
C C 0.0033 0.0016 'International Tables Vol C Tables 4.2.6.8 and 6.1.1.4'
H H 0.0000 0.0000 'International Tables Vol C Tables 4.2.6.8 and 6.1.1.4'
N N 0.0061 0.0033 'International Tables Vol C Tables 4.2.6.8 and 6.1.1.4'
Cl Cl 0.1484 0.1585 'International Tables Vol C Tables 4.2.6.8 and 6.1.1.4'
P P 0.1023 0.0942 'International Tables Vol C Tables 4.2.6.8 and 6.1.1.4'
Ru Ru -1.2594 0.8363 'International Tables Vol C Tables 4.2.6.8 and 6.1.1.4'

loop_
_geom_angle_atom_site_label_1
_geom_angle_atom_site_label_2
_geom_angle_atom_site_label_3
_geom_angle
N2 Ru1 N1 77.37(12)
N2 Ru1 N3 77.80(12)
N1 Ru1 N3 155.15(10)
N2 Ru1 P1 179.68(9)
N1 Ru1 P1 102.44(8)
N3 Ru1 P1 102.39(8)
N2 Ru1 Cl1 93.50(8)
N1 Ru1 Cl1 90.89(8)
N3 Ru1 Cl1 89.59(8)
P1 Ru1 Cl1 86.25(4)
N2 Ru1 Cl2 84.86(8)
N1 Ru1 Cl2 90.54(8)
N3 Ru1 Cl2 88.27(8)
P1 Ru1 Cl2 95.40(4)
Cl1 Ru1 Cl2 177.54(4)
C27 P1 C26 101.7(3)
C27 P1 C28 100.8(2)
C26 P1 C28 99.5(2)
C27 P1 Ru1 117.38(18)
C26 P1 Ru1 116.37(16)
C28 P1 Ru1 118.07(14)
C1 N1 C8 116.5(3)
C1 N1 Ru1 114.2(2)
C8 N1 Ru1 129.3(2)
C2 N2 C6 121.0(3)
C2 N2 Ru1 119.7(2)
C6 N2 Ru1 119.1(2)
C7 N3 C18 117.9(3)
C7 N3 Ru1 114.0(2)
C18 N3 Ru1 128.0(2)
N1 C1 C2 115.8(3)
N1 C1 C16 124.2(3)
C2 C1 C16 120.0(3)
N2 C2 C3 120.2(3)
N2 C2 C1 112.9(3)
C3 C2 C1 126.9(3)
C4 C3 C2 119.4(3)
C5 C4 C3 119.8(3)
C6 C5 C4 119.2(3)
N2 C6 C5 120.4(3)
N2 C6 C7 112.6(3)
C5 C6 C7 127.0(3)
N3 C7 C6 116.1(3)
N3 C7 C17 125.4(3)
C6 C7 C17 118.5(3)
C13 C8 C9 121.7(3)
C13 C8 N1 119.3(3)
C9 C8 N1 118.9(3)
C10 C9 C8 118.1(4)
C10 C9 C14 118.7(4)
C8 C9 C14 123.2(3)
C11 C10 C9 121.3(4)
C12 C11 C10 119.9(4)
C11 C12 C13 122.0(4)
C12 C13 C8 117.0(4)
C12 C13 C15 121.0(4)
C8 C13 C15 122.0(4)
C23 C18 C19 121.0(3)
C23 C18 N3 120.6(3)
C19 C18 N3 118.4(3)
C20 C19 C18 118.5(3)
C20 C19 C24 119.1(3)
C18 C19 C24 122.3(3)
C21 C20 C19 120.7(4)
C22 C21 C20 120.3(3)
C21 C22 C23 121.2(4)
C22 C23 C18 117.7(3)
C22 C23 C25 120.5(4)
C18 C23 C25 121.7(3)

loop_
_geom_bond_atom_site_label_1
_geom_bond_atom_site_label_2
_geom_bond_distance
Ru1 N2 1.971(3)
Ru1 N1 2.116(3)
Ru1 N3 2.121(2)
Ru1 P1 2.3567(10)
Ru1 Cl1 2.3902(10)
Ru1 Cl2 2.4016(10)
P1 C27 1.799(5)
P1 C26 1.810(5)
P1 C28 1.819(4)
N1 C1 1.314(4)
N1 C8 1.461(4)
N2 C2 1.346(4)
N2 C6 1.363(4)
N3 C7 1.310(4)
N3 C18 1.452(4)
C1 C2 1.460(5)
C1 C16 1.488(5)
C2 C3 1.390(5)
C3 C4 1.386(5)
C4 C5 1.385(5)
C5 C6 1.381(5)
C6 C7 1.471(5)
C7 C17 1.495(5)
C8 C13 1.399(5)
C8 C9 1.401(5)
C9 C10 1.383(5)
C9 C14 1.513(6)
C10 C11 1.371(6)
C11 C12 1.365(6)
C12 C13 1.393(5)
C13 C15 1.498(6)
C18 C23 1.402(5)
C18 C19 1.407(5)
C19 C20 1.382(5)
C19 C24 1.509(5)
C20 C21 1.380(5)
C21 C22 1.373(6)
C22 C23 1.393(5)
C23 C25 1.496(5)
